data_7060260
loop_
_publ_author_name
'Agarwal, Pratibha'
'Kumar, Akhilesh'
Richa,
'Verma, Indresh'
'Erande, Rohan D.'
'K\/lak, Julia'
'Mota, Antonio J.'
'Arora, Himanshu'
'Rajput, Amit'

_publ_section_title
;
 The reversible inter-conversion of copper(ii) dimers bearing
 phenolate-based ligands in their monomers: theoretical and experimental
 viewpoints
;
_journal_issue 3
_journal_name_full 'New Journal of Chemistry'
_journal_page_first 1203
_journal_page_last 1215
_journal_paper_doi 10.1039/D0NJ00484G
_journal_volume 45
_journal_year 2021
_chemical_formula_moiety 'C44 H42 Cu2 N8 O2, 2(Cl O4), 2(C2 H3 N)'
_chemical_formula_sum 'C48 H48 Cl2 Cu2 N10 O10'
_chemical_formula_weight 1122.94
_space_group_crystal_system monoclinic
_space_group_IT_number 14
_space_group_name_Hall '-P 2yn'
_space_group_name_H-M_alt 'P 1 21/n 1'
_atom_sites_solution_hydrogens geom
_atom_sites_solution_primary dual
_audit_creation_date 2020-01-20
_audit_creation_method
;
Olex2 1.2
(compiled 2018.05.29 svn.r3508 for OlexSys, GUI svn.r5506)
;
_audit_update_record
;
2020-01-20 deposited with the CCDC.	2020-12-03 downloaded from the CCDC.
;
_cell_angle_alpha 90
_cell_angle_beta 108.768(5)
_cell_angle_gamma 90
_cell_formula_units_Z 2
_cell_length_a 12.543(2)
_cell_length_b 14.391(3)
_cell_length_c 14.081(3)
_cell_measurement_reflns_used 6579
_cell_measurement_temperature 100(2)
_cell_measurement_theta_max 28.26
_cell_measurement_theta_min 2.22
_cell_volume 2406.6(8)
_computing_cell_refinement 'SAINT V8.38A (?, 2016)'
_computing_data_reduction 'SAINT V8.38A (?, 2016)'
_computing_molecular_graphics 'Olex2 (Dolomanov et al., 2009)'
_computing_publication_material 'Olex2 (Dolomanov et al., 2009)'
_computing_structure_refinement 'ShelXL (Sheldrick, 2015)'
_computing_structure_solution 'ShelXT (Sheldrick, 2015)'
_diffrn_ambient_temperature 100(2)
_diffrn_measured_fraction_theta_full 0.999
_diffrn_measured_fraction_theta_max 0.996
_diffrn_measurement_device_type 'Bruker APEX-II CCD'
_diffrn_measurement_method '\f and \w scans'
_diffrn_radiation_type MoK\a
_diffrn_radiation_wavelength 0.71073
_diffrn_reflns_av_R_equivalents 0.1157
_diffrn_reflns_av_unetI/netI 0.1017
_diffrn_reflns_Laue_measured_fraction_full 0.999
_diffrn_reflns_Laue_measured_fraction_max 0.996
_diffrn_reflns_limit_h_max 16
_diffrn_reflns_limit_h_min -16
_diffrn_reflns_limit_k_max 19
_diffrn_reflns_limit_k_min -19
_diffrn_reflns_limit_l_max 18
_diffrn_reflns_limit_l_min -18
_diffrn_reflns_number 32693
_diffrn_reflns_point_group_measured_fraction_full 0.999
_diffrn_reflns_point_group_measured_fraction_max 0.996
_diffrn_reflns_theta_full 25.242
_diffrn_reflns_theta_max 28.365
_diffrn_reflns_theta_min 2.365
_diffrn_standards_number 0
_exptl_absorpt_coefficient_mu 1.065
_exptl_absorpt_correction_T_max 0.7457
_exptl_absorpt_correction_T_min 0.5503
_exptl_absorpt_correction_type empirical
_exptl_absorpt_process_details
;
SADABS-2016/2 (Bruker,2016/2) was used for absorption correction.
wR2(int) was 0.1393 before and 0.0741 after correction.
The Ratio of minimum to maximum transmission is 0.7380.
The \l/2 correction factor is Not present.
;
_exptl_crystal_colour green
_exptl_crystal_density_diffrn 1.550
_exptl_crystal_density_method 'NOT MEASURED'
_exptl_crystal_description block
_exptl_crystal_F_000 1156
_exptl_crystal_size_max 0.2
_exptl_crystal_size_mid 0.2
_exptl_crystal_size_min 0.1
_refine_diff_density_max 1.498
_refine_diff_density_min -0.985
_refine_diff_density_rms 0.130
_refine_ls_extinction_method none
_refine_ls_goodness_of_fit_ref 1.027
_refine_ls_hydrogen_treatment constr
_refine_ls_matrix_type full
_refine_ls_number_parameters 327
_refine_ls_number_reflns 5996
_refine_ls_number_restraints 0
_refine_ls_restrained_S_all 1.027
_refine_ls_R_factor_all 0.1792
_refine_ls_R_factor_gt 0.0889
_refine_ls_shift/su_max 0.000
_refine_ls_shift/su_mean 0.000
_refine_ls_structure_factor_coef Fsqd
_refine_ls_weighting_details 'w=1/[\s^2^(Fo^2^)+(0.0960P)^2^+14.1533P] where P=(Fo^2^+2Fc^2^)/3'
_refine_ls_weighting_scheme calc
_refine_ls_wR_factor_gt 0.2026
_refine_ls_wR_factor_ref 0.2627
_reflns_Friedel_coverage 0.000
_reflns_number_gt 3156
_reflns_number_total 5996
_reflns_threshold_expression 'I > 2\s(I)'
_cod_data_source_file d0nj00484g2.cif
_cod_data_source_block 14janb_0m
_cod_depositor_comments 'Adding full bibliography for 7060257--7060260.cif.'
_cod_database_code 7060260
_shelx_shelxl_version_number 2016/6
_shelx_space_group_comment
;
The symmetry employed for this shelxl refinement is uniquely defined
by the following loop, which should always be used as a source of
symmetry information in preference to the above space-group names.
They are only intended as comments.
;
_olex2_refinement_description
;
1. Fixed Uiso
 At 1.2 times of:
  All C(H) groups, All C(H,H) groups
 At 1.5 times of:
  All C(H,H,H) groups
2.a Secondary CH2 refined with riding coordinates:
 C14(H14A,H14B), C7(H7A,H7B), C6(H6A,H6B)
2.b Aromatic/amide H refined with riding coordinates:
 C12(H12), C21(H21), C11(H11), C10(H10), C20(H20), C18(H18), C19(H19), C9(H9),
 C1(H1), C2(H2), C4(H4), C3(H3)
2.c Idealised Me refined as rotating group:
 C16(H16A,H16B,H16C), C23(H23A,H23B,H23C)
;
_olex2_submission_special_instructions 'No special instructions were received'

loop_
_space_group_symop_operation_xyz
'x, y, z'
'-x+1/2, y+1/2, -z+1/2'
'-x, -y, -z'
'x-1/2, -y-1/2, z-1/2'

loop_
_atom_site_label
_atom_site_type_symbol
_atom_site_fract_x
_atom_site_fract_y
_atom_site_fract_z
_atom_site_U_iso_or_equiv
_atom_site_adp_type
_atom_site_occupancy
_atom_site_site_symmetry_order
_atom_site_calc_flag
_atom_site_refinement_flags_posn
_atom_site_refinement_flags_adp
_atom_site_refinement_flags_occupancy
_atom_site_disorder_assembly
_atom_site_disorder_group
Cu1 Cu 0.42632(6) 0.48404(6) 0.56841(6) 0.0360(3) Uani 1 1 d . . . . .
Cl1 Cl 0.75792(14) 0.72882(14) 0.32651(15) 0.0485(5) Uani 1 1 d . . . . .
O1 O 0.4601(4) 0.4167(3) 0.4631(4) 0.0357(10) Uani 1 1 d . . . . .
N3 N 0.7302(4) 0.4808(4) 0.5050(4) 0.0341(12) Uani 1 1 d . . . . .
N4 N 0.8828(4) 0.4039(4) 0.5018(4) 0.0376(13) Uani 1 1 d . . . . .
O2 O 0.7609(4) 0.6594(4) 0.3998(4) 0.0582(16) Uani 1 1 d . . . . .
N2 N 0.5951(4) 0.4313(4) 0.3211(4) 0.0352(13) Uani 1 1 d . . . . .
O4 O 0.6528(5) 0.7744(4) 0.2943(5) 0.0634(16) Uani 1 1 d . . . . .
N1 N 0.4722(5) 0.5824(4) 0.3077(5) 0.0418(14) Uani 1 1 d . . . . .
O5 O 0.8466(5) 0.7926(5) 0.3649(5) 0.083(2) Uani 1 1 d . . . . .
O3 O 0.7711(6) 0.6839(4) 0.2380(6) 0.082(2) Uani 1 1 d . . . . .
C17 C 0.9163(6) 0.4576(5) 0.5884(5) 0.0377(16) Uani 1 1 d . . . . .
C15 C 0.7717(5) 0.4204(5) 0.4551(5) 0.0371(15) Uani 1 1 d . . . . .
C13 C 0.4599(5) 0.3260(5) 0.4437(5) 0.0353(15) Uani 1 1 d . . . . .
C12 C 0.4367(5) 0.2586(5) 0.5061(5) 0.0354(15) Uani 1 1 d . . . . .
H12 H 0.420178 0.277206 0.563031 0.042 Uiso 1 1 calc R . . . .
C22 C 0.8168(6) 0.5067(5) 0.5883(5) 0.0365(15) Uani 1 1 d . . . . .
C21 C 0.8212(6) 0.5693(5) 0.6624(5) 0.0420(17) Uani 1 1 d . . . . .
H21 H 0.757290 0.600866 0.664323 0.050 Uiso 1 1 calc R . . . .
C8 C 0.4843(5) 0.2973(5) 0.3563(5) 0.0378(16) Uani 1 1 d . . . . .
C11 C 0.4380(6) 0.1653(5) 0.4845(6) 0.0460(18) Uani 1 1 d . . . . .
H11 H 0.421292 0.121740 0.526403 0.055 Uiso 1 1 calc R . . . .
C10 C 0.4639(6) 0.1359(5) 0.4009(6) 0.0487(19) Uani 1 1 d . . . . .
H10 H 0.466858 0.072789 0.387528 0.058 Uiso 1 1 calc R . . . .
C16 C 0.9541(6) 0.3357(5) 0.4739(6) 0.0431(17) Uani 1 1 d . . . . .
H16A H 1.023604 0.364507 0.475238 0.065 Uiso 1 1 calc GR . . . .
H16B H 0.915900 0.312835 0.407572 0.065 Uiso 1 1 calc GR . . . .
H16C H 0.969607 0.284876 0.520570 0.065 Uiso 1 1 calc GR . . . .
C20 C 0.9261(6) 0.5839(5) 0.7351(6) 0.0456(18) Uani 1 1 d . . . . .
H20 H 0.932244 0.627469 0.785413 0.055 Uiso 1 1 calc R . . . .
C18 C 1.0182(6) 0.4722(5) 0.6625(5) 0.0412(16) Uani 1 1 d . . . . .
H18 H 1.082470 0.439864 0.662793 0.049 Uiso 1 1 calc R . . . .
C19 C 1.0213(6) 0.5351(5) 0.7343(6) 0.0465(18) Uani 1 1 d . . . . .
H19 H 1.089104 0.546086 0.784720 0.056 Uiso 1 1 calc R . . . .
C9 C 0.4857(6) 0.2022(5) 0.3366(6) 0.0462(18) Uani 1 1 d . . . . .
H9 H 0.501482 0.182479 0.279602 0.055 Uiso 1 1 calc R . . . .
C1 C 0.3834(5) 0.6401(5) 0.2986(6) 0.0438(18) Uani 1 1 d . . . . .
H1 H 0.360269 0.649740 0.354356 0.053 Uiso 1 1 calc R . . . .
C14 C 0.7034(5) 0.3783(5) 0.3593(5) 0.0394(16) Uani 1 1 d . . . . .
H14A H 0.688213 0.313569 0.369496 0.047 Uiso 1 1 calc R . . . .
H14B H 0.743694 0.381134 0.311025 0.047 Uiso 1 1 calc R . . . .
C7 C 0.4978(5) 0.3666(5) 0.2821(5) 0.0397(16) Uani 1 1 d . . . . .
H7A H 0.506285 0.333346 0.225079 0.048 Uiso 1 1 calc R . . . .
H7B H 0.429290 0.403083 0.258245 0.048 Uiso 1 1 calc R . . . .
C6 C 0.5988(6) 0.4990(5) 0.2432(5) 0.0422(17) Uani 1 1 d . . . . .
H6A H 0.592863 0.466659 0.181300 0.051 Uiso 1 1 calc R . . . .
H6B H 0.669900 0.532194 0.264658 0.051 Uiso 1 1 calc R . . . .
C5 C 0.5025(6) 0.5670(5) 0.2258(6) 0.0449(18) Uani 1 1 d . . . . .
C2 C 0.3268(6) 0.6843(6) 0.2112(6) 0.052(2) Uani 1 1 d . . . . .
H2 H 0.265234 0.721954 0.207109 0.062 Uiso 1 1 calc R . . . .
C4 C 0.4514(6) 0.6113(5) 0.1369(6) 0.0490(19) Uani 1 1 d . . . . .
H4 H 0.475988 0.600622 0.082182 0.059 Uiso 1 1 calc R . . . .
N5 N 0.7661(7) 0.2289(8) 0.5830(7) 0.086(3) Uani 1 1 d . . . . .
C3 C 0.3630(7) 0.6721(6) 0.1280(6) 0.056(2) Uani 1 1 d . . . . .
H3 H 0.328736 0.703873 0.068456 0.068 Uiso 1 1 calc R . . . .
C24 C 0.7572(9) 0.1605(9) 0.5481(11) 0.095(4) Uani 1 1 d . . . . .
C23 C 0.7535(15) 0.0774(10) 0.4904(15) 0.193(10) Uani 1 1 d . . . . .
H23A H 0.701865 0.086012 0.423857 0.289 Uiso 1 1 calc GR . . . .
H23B H 0.729039 0.026197 0.521827 0.289 Uiso 1 1 calc GR . . . .
H23C H 0.827266 0.064607 0.486810 0.289 Uiso 1 1 calc GR . . . .

loop_
_atom_site_aniso_label
_atom_site_aniso_U_11
_atom_site_aniso_U_22
_atom_site_aniso_U_33
_atom_site_aniso_U_23
_atom_site_aniso_U_13
_atom_site_aniso_U_12
Cu1 0.0264(4) 0.0381(5) 0.0450(5) -0.0079(4) 0.0138(3) -0.0014(3)
Cl1 0.0346(9) 0.0547(11) 0.0620(12) 0.0235(9) 0.0234(8) 0.0058(8)
O1 0.031(2) 0.034(2) 0.046(3) -0.010(2) 0.018(2) -0.006(2)
N3 0.028(3) 0.034(3) 0.039(3) -0.002(2) 0.011(2) -0.002(2)
N4 0.026(3) 0.039(3) 0.048(4) 0.003(3) 0.011(2) 0.000(2)
O2 0.041(3) 0.063(4) 0.080(4) 0.031(3) 0.033(3) 0.010(3)
N2 0.023(2) 0.043(3) 0.039(3) -0.002(3) 0.009(2) 0.000(2)
O4 0.044(3) 0.076(4) 0.070(4) 0.032(3) 0.017(3) 0.016(3)
N1 0.034(3) 0.041(3) 0.049(4) -0.006(3) 0.010(3) -0.002(3)
O5 0.059(4) 0.097(5) 0.074(5) 0.038(4) -0.002(3) -0.024(4)
O3 0.107(5) 0.064(4) 0.102(5) 0.030(4) 0.070(5) 0.018(4)
C17 0.035(3) 0.040(4) 0.040(4) -0.001(3) 0.015(3) -0.007(3)
C15 0.029(3) 0.041(4) 0.043(4) -0.003(3) 0.012(3) 0.005(3)
C13 0.019(3) 0.042(4) 0.046(4) -0.010(3) 0.012(3) -0.003(3)
C12 0.029(3) 0.038(4) 0.038(4) -0.011(3) 0.009(3) 0.000(3)
C22 0.035(3) 0.034(4) 0.038(4) 0.008(3) 0.007(3) 0.000(3)
C21 0.037(4) 0.037(4) 0.047(5) -0.003(3) 0.007(3) -0.003(3)
C8 0.027(3) 0.037(4) 0.050(4) -0.011(3) 0.013(3) -0.004(3)
C11 0.044(4) 0.038(4) 0.055(5) -0.005(3) 0.013(4) -0.004(3)
C10 0.041(4) 0.040(4) 0.067(5) -0.005(4) 0.020(4) -0.001(3)
C16 0.031(3) 0.041(4) 0.056(5) -0.001(3) 0.012(3) 0.004(3)
C20 0.042(4) 0.042(4) 0.046(5) 0.000(3) 0.005(3) -0.009(3)
C18 0.033(3) 0.043(4) 0.041(4) 0.008(3) 0.003(3) -0.003(3)
C19 0.037(4) 0.054(5) 0.041(4) -0.002(3) 0.003(3) -0.009(3)
C9 0.041(4) 0.049(4) 0.055(5) -0.016(4) 0.024(4) -0.005(3)
C1 0.025(3) 0.042(4) 0.060(5) -0.012(4) 0.008(3) -0.005(3)
C14 0.030(3) 0.047(4) 0.040(4) -0.001(3) 0.009(3) 0.004(3)
C7 0.031(3) 0.043(4) 0.042(4) -0.009(3) 0.007(3) -0.005(3)
C6 0.033(3) 0.055(5) 0.039(4) -0.002(3) 0.013(3) -0.005(3)
C5 0.034(4) 0.042(4) 0.053(5) -0.005(3) 0.007(3) -0.005(3)
C2 0.034(4) 0.044(4) 0.066(6) -0.005(4) 0.001(4) -0.006(3)
C4 0.038(4) 0.047(4) 0.059(5) 0.001(4) 0.012(4) -0.006(3)
N5 0.055(5) 0.106(8) 0.089(7) 0.001(6) 0.009(5) -0.003(5)
C3 0.052(5) 0.053(5) 0.051(5) 0.004(4) -0.003(4) -0.013(4)
C24 0.045(5) 0.069(7) 0.143(12) -0.017(8) -0.010(6) -0.008(5)
C23 0.154(16) 0.080(10) 0.27(2) -0.024(13) -0.043(15) 0.048(11)

loop_
_atom_type_symbol
_atom_type_description
_atom_type_scat_dispersion_real
_atom_type_scat_dispersion_imag
_atom_type_scat_source
C C 0.0033 0.0016 'International Tables Vol C Tables 4.2.6.8 and 6.1.1.4'
H H 0.0000 0.0000 'International Tables Vol C Tables 4.2.6.8 and 6.1.1.4'
Cl Cl 0.1484 0.1585 'International Tables Vol C Tables 4.2.6.8 and 6.1.1.4'
Cu Cu 0.3201 1.2651 'International Tables Vol C Tables 4.2.6.8 and 6.1.1.4'
N N 0.0061 0.0033 'International Tables Vol C Tables 4.2.6.8 and 6.1.1.4'
O O 0.0106 0.0060 'International Tables Vol C Tables 4.2.6.8 and 6.1.1.4'

loop_
_geom_angle_atom_site_label_1
_geom_angle_atom_site_label_2
_geom_angle_atom_site_label_3
_geom_angle
_geom_angle_site_symmetry_1
_geom_angle_site_symmetry_3
_geom_angle_publ_flag
O1 Cu1 O1 81.47(19) . 3_666 ?
O1 Cu1 N3 98.9(2) . 3_666 ?
O1 Cu1 N2 172.5(2) . 3_666 ?
O1 Cu1 N1 101.0(2) . 3_666 ?
N3 Cu1 O1 109.5(2) 3_666 3_666 ?
N3 Cu1 N2 83.9(2) 3_666 3_666 ?
N3 Cu1 N1 144.4(2) 3_666 3_666 ?
N2 Cu1 O1 91.09(19) 3_666 3_666 ?
N1 Cu1 O1 102.4(2) 3_666 3_666 ?
N1 Cu1 N2 80.1(2) 3_666 3_666 ?
O2 Cl1 O3 108.9(4) . . ?
O4 Cl1 O2 111.2(3) . . ?
O4 Cl1 O3 106.4(4) . . ?
O5 Cl1 O2 110.2(4) . . ?
O5 Cl1 O4 111.2(4) . . ?
O5 Cl1 O3 108.9(4) . . ?
Cu1 O1 Cu1 98.53(18) . 3_666 ?
C13 O1 Cu1 124.2(4) . 3_666 ?
C13 O1 Cu1 131.5(4) . . ?
C15 N3 Cu1 112.7(4) . 3_666 ?
C15 N3 C22 107.1(6) . . ?
C22 N3 Cu1 139.7(5) . 3_666 ?
C17 N4 C16 124.7(6) . . ?
C15 N4 C17 107.5(5) . . ?
C15 N4 C16 127.4(6) . . ?
C14 N2 Cu1 110.7(4) . 3_666 ?
C7 N2 Cu1 110.9(4) . 3_666 ?
C7 N2 C14 110.7(5) . . ?
C6 N2 Cu1 102.3(4) . 3_666 ?
C6 N2 C14 111.1(5) . . ?
C6 N2 C7 110.8(5) . . ?
C1 N1 Cu1 129.3(5) . 3_666 ?
C5 N1 Cu1 112.7(5) . 3_666 ?
C5 N1 C1 117.9(6) . . ?
N4 C17 C22 104.8(6) . . ?
C18 C17 N4 133.8(7) . . ?
C18 C17 C22 121.3(7) . . ?
N3 C15 N4 112.1(6) . . ?
N3 C15 C14 122.9(6) . . ?
N4 C15 C14 125.1(6) . . ?
O1 C13 C12 122.4(6) . . ?
O1 C13 C8 118.4(6) . . ?
C12 C13 C8 119.2(6) . . ?
C11 C12 C13 121.1(6) . . ?
N3 C22 C17 108.5(6) . . ?
C21 C22 N3 131.3(6) . . ?
C21 C22 C17 120.2(6) . . ?
C22 C21 C20 117.1(7) . . ?
C13 C8 C7 121.1(6) . . ?
C9 C8 C13 118.5(7) . . ?
C9 C8 C7 120.2(6) . . ?
C12 C11 C10 120.5(7) . . ?
C11 C10 C9 119.3(7) . . ?
C19 C20 C21 121.7(7) . . ?
C19 C18 C17 117.7(7) . . ?
C18 C19 C20 121.9(7) . . ?
C8 C9 C10 121.4(7) . . ?
N1 C1 C2 122.8(7) . . ?
C15 C14 N2 108.1(5) . . ?
N2 C7 C8 115.0(6) . . ?
N2 C6 C5 109.4(6) . . ?
N1 C5 C6 113.5(6) . . ?
N1 C5 C4 122.1(7) . . ?
C4 C5 C6 124.4(7) . . ?
C1 C2 C3 118.9(8) . . ?
C5 C4 C3 120.1(8) . . ?
C4 C3 C2 118.0(8) . . ?
N5 C24 C23 170.2(19) . . ?

loop_
_geom_bond_atom_site_label_1
_geom_bond_atom_site_label_2
_geom_bond_distance
_geom_bond_site_symmetry_2
_geom_bond_publ_flag
Cu1 O1 1.929(4) . ?
Cu1 O1 2.162(4) 3_666 ?
Cu1 N3 1.968(5) 3_666 ?
Cu1 N2 2.060(6) 3_666 ?
Cu1 N1 2.037(6) 3_666 ?
Cl1 O2 1.429(5) . ?
Cl1 O4 1.410(6) . ?
Cl1 O5 1.409(7) . ?
Cl1 O3 1.460(7) . ?
O1 C13 1.335(8) . ?
N3 C15 1.324(8) . ?
N3 C22 1.370(9) . ?
N4 C17 1.389(9) . ?
N4 C15 1.357(8) . ?
N4 C16 1.465(8) . ?
N2 C14 1.500(8) . ?
N2 C7 1.493(8) . ?
N2 C6 1.479(9) . ?
N1 C1 1.362(9) . ?
N1 C5 1.344(9) . ?
C17 C22 1.433(9) . ?
C17 C18 1.382(9) . ?
C15 C14 1.476(10) . ?
C13 C12 1.400(10) . ?
C13 C8 1.421(9) . ?
C12 C11 1.378(10) . ?
C22 C21 1.366(10) . ?
C21 C20 1.399(10) . ?
C8 C9 1.398(10) . ?
C8 C7 1.493(10) . ?
C11 C10 1.385(10) . ?
C10 C9 1.401(11) . ?
C20 C19 1.388(10) . ?
C18 C19 1.348(10) . ?
C1 C2 1.364(11) . ?
C6 C5 1.512(10) . ?
C5 C4 1.367(11) . ?
C2 C3 1.396(12) . ?
C4 C3 1.387(11) . ?
N5 C24 1.090(13) . ?
C24 C23 1.438(19) . ?
